data_2210449
loop_
_publ_author_name
'Long He'

_publ_section_title
;
 Benzyl 2-(5-methyl-2-pyridylaminocarbonyl)pyrrolidine-2-carboxylate
;
_journal_coeditor_code XU2110
_journal_issue 9
_journal_name_full 'Acta Crystallographica Section E'
_journal_page_first o3947
_journal_page_last o3948
_journal_paper_doi 10.1107/S1600536806031904
_journal_volume 62
_journal_year 2006
_chemical_formula_iupac 'C19 H21 N3 O3'
_chemical_formula_moiety 'C19 H21 N3 O3'
_chemical_formula_sum 'C19 H21 N3 O3'
_chemical_formula_weight 339.39
_chemical_name_systematic
;
Benzyl 2-(5-methyl-2-pyridylaminocarbonyl)pyrrolidine-2-carboxylate
;
_space_group_IT_number 19
_symmetry_cell_setting orthorhombic
_symmetry_space_group_name_Hall 'P 2ac 2ab'
_symmetry_space_group_name_H-M 'P 21 21 21'
_atom_sites_solution_hydrogens geom
_atom_sites_solution_primary direct
_atom_sites_solution_secondary difmap
_audit_creation_method SHELXL-97
_cell_angle_alpha 90.00
_cell_angle_beta 90.00
_cell_angle_gamma 90.00
_cell_formula_units_Z 4
_cell_length_a 9.2716(3)
_cell_length_b 11.4256(3)
_cell_length_c 16.4220(4)
_cell_measurement_reflns_used 16623
_cell_measurement_temperature 153(2)
_cell_measurement_theta_max 27.5
_cell_measurement_theta_min 3.0
_cell_volume 1739.64(8)
_computing_cell_refinement RAPID-AUTO
_computing_data_collection 'RAPID-AUTO (Rigaku, 2004)'
_computing_data_reduction RAPID-AUTO
_computing_molecular_graphics 'SHELXTL (Bruker, 1997)'
_computing_publication_material SHELXTL
_computing_structure_refinement 'SHELXL97 (Sheldrick, 1997)'
_computing_structure_solution 'SHELXS97 (Sheldrick, 1997)'
_diffrn_ambient_temperature 153(2)
_diffrn_measured_fraction_theta_full 1.00
_diffrn_measured_fraction_theta_max 1.00
_diffrn_measurement_device_type 'Rigaku R-AXIS RAPID'
_diffrn_measurement_method \w
_diffrn_radiation_monochromator graphite
_diffrn_radiation_source 'Rotating Anode'
_diffrn_radiation_type MoK\a
_diffrn_radiation_wavelength 0.71073
_diffrn_reflns_av_R_equivalents 0.015
_diffrn_reflns_av_sigmaI/netI 0.009
_diffrn_reflns_limit_h_max 12
_diffrn_reflns_limit_h_min -12
_diffrn_reflns_limit_k_max 14
_diffrn_reflns_limit_k_min -14
_diffrn_reflns_limit_l_max 21
_diffrn_reflns_limit_l_min -21
_diffrn_reflns_number 17024
_diffrn_reflns_theta_full 27.5
_diffrn_reflns_theta_max 27.5
_diffrn_reflns_theta_min 3.0
_diffrn_standards_interval_count 0
_diffrn_standards_interval_time 0
_diffrn_standards_number 0
_exptl_absorpt_coefficient_mu 0.089
_exptl_absorpt_correction_type none
_exptl_crystal_colour colourless
_exptl_crystal_density_diffrn 1.296
_exptl_crystal_density_method 'not measured'
_exptl_crystal_description block
_exptl_crystal_F_000 720
_exptl_crystal_size_max 0.60
_exptl_crystal_size_mid 0.39
_exptl_crystal_size_min 0.30
_refine_diff_density_max 0.21
_refine_diff_density_min -0.13
_refine_ls_extinction_coef 0.0120(17)
_refine_ls_extinction_expression Fc^*^=kFc[1+0.001xFc^2^\l^3^/sin(2\q)]^-1/4^
_refine_ls_extinction_method SHELXL97
_refine_ls_goodness_of_fit_ref 1.033
_refine_ls_hydrogen_treatment mixed
_refine_ls_matrix_type full
_refine_ls_number_parameters 232
_refine_ls_number_reflns 2272
_refine_ls_number_restraints 0
_refine_ls_restrained_S_all 1.033
_refine_ls_R_factor_all 0.028
_refine_ls_R_factor_gt 0.028
_refine_ls_shift/su_max 0.000
_refine_ls_shift/su_mean 0.000
_refine_ls_structure_factor_coef Fsqd
_refine_ls_weighting_details 'calc w=1/[\s^2^(Fo^2^)+(0.0439P)^2^+0.268P] where P=(Fo^2^+2Fc^2^)/3'
_refine_ls_weighting_scheme calc
_refine_ls_wR_factor_gt 0.071
_refine_ls_wR_factor_ref 0.072
_reflns_number_gt 2217
_reflns_number_total 2272
_reflns_threshold_expression I>2\s(I)
_cod_data_source_file xu2110.cif
_cod_data_source_block I
_cod_depositor_comments
;
The following automatic conversions were performed:
'_symmetry_cell_setting' value 'Orthorhombic' changed to 'orthorhombic'
according to '/home/saulius/struct/CIF-dictionaries/cif_core.dic'
dictionary named 'cif_core.dic' version 2.4.1 from 2010-06-29.

Automatic conversion script
Id: cif_fix_enum 1527 2010-12-29 10:47:43Z saulius 

The following automatic conversions were performed:

'_symmetry_cell_setting' value 'Orthorhombic' changed to
'orthorhombic' according to
/home/saulius/struct/CIF-dictionaries/cif_core.dic dictionary named
'cif_core.dic' version 2.4.1 from 2010-06-29.

Automatic conversion script
Id: cif_fix_values 1715 2011-07-08 13:25:40Z adriana 
;
_cod_database_code 2210449
_cod_database_fobs_code 2210449

loop_
_symmetry_equiv_pos_as_xyz
'x, y, z'
'-x+1/2, -y, z+1/2'
'-x, y+1/2, -z+1/2'
'x+1/2, -y+1/2, -z'

loop_
_atom_site_type_symbol
_atom_site_label
_atom_site_fract_x
_atom_site_fract_y
_atom_site_fract_z
_atom_site_U_iso_or_equiv
_atom_site_adp_type
_atom_site_calc_flag
_atom_site_refinement_flags
_atom_site_occupancy
O O1 0.34785(11) 0.68600(8) 0.19804(6) 0.0275(2) Uani d . 1
O O2 0.44279(12) 0.86144(8) 0.16182(6) 0.0320(2) Uani d . 1
O O3 0.33281(11) 0.74030(8) 0.38154(6) 0.0301(2) Uani d . 1
N N1 0.54404(12) 0.74884(10) 0.26126(7) 0.0270(2) Uani d . 1
N N2 0.34592(13) 0.54034(9) 0.38347(7) 0.0225(2) Uani d . 1
N N3 0.19301(12) 0.39588(9) 0.42503(7) 0.0242(2) Uani d . 1
C C1 0.06005(16) 0.54997(12) 0.09457(8) 0.0297(3) Uani d . 1
H H1 0.0900 0.5677 0.0406 0.036 Uiso calc R 1
C C2 -0.04146(17) 0.46292(13) 0.10792(10) 0.0355(3) Uani d . 1
H H2 -0.0808 0.4214 0.0630 0.043 Uiso calc R 1
C C3 -0.08597(17) 0.43596(13) 0.18614(11) 0.0369(4) Uani d . 1
H H3 -0.1557 0.3764 0.1950 0.044 Uiso calc R 1
C C4 -0.02784(16) 0.49678(14) 0.25150(10) 0.0343(3) Uani d . 1
H H4 -0.0571 0.4783 0.3054 0.041 Uiso calc R 1
C C5 0.07296(16) 0.58448(13) 0.23829(8) 0.0287(3) Uani d . 1
H H5 0.1114 0.6264 0.2833 0.034 Uiso calc R 1
C C6 0.11827(14) 0.61152(12) 0.15993(8) 0.0246(3) Uani d . 1
C C7 0.22570(16) 0.70814(12) 0.14593(8) 0.0275(3) Uani d . 1
H H7A 0.2563 0.7092 0.0882 0.033 Uiso calc R 1
H H7B 0.1821 0.7849 0.1592 0.033 Uiso calc R 1
C C8 0.44587(15) 0.77338(11) 0.20423(8) 0.0247(3) Uani d . 1
C C9 0.66280(17) 0.82821(13) 0.28156(10) 0.0343(3) Uani d . 1
H H9A 0.6287 0.8951 0.3147 0.041 Uiso calc R 1
H H9B 0.7105 0.8583 0.2319 0.041 Uiso calc R 1
C C10 0.76318(18) 0.74985(15) 0.33002(12) 0.0430(4) Uani d . 1
H H10A 0.8210 0.7962 0.3691 0.052 Uiso calc R 1
H H10B 0.8294 0.7066 0.2935 0.052 Uiso calc R 1
C C11 0.66228(16) 0.66586(14) 0.37456(10) 0.0336(3) Uani d . 1
H H11A 0.6291 0.7002 0.4267 0.040 Uiso calc R 1
H H11B 0.7112 0.5906 0.3859 0.040 Uiso calc R 1
C C12 0.53467(15) 0.64808(11) 0.31572(8) 0.0242(3) Uani d . 1
H H12 0.5458 0.5734 0.2846 0.029 Uiso calc R 1
C C13 0.39273(14) 0.64898(11) 0.36287(8) 0.0222(3) Uani d . 1
C C14 0.21821(14) 0.51084(11) 0.42456(7) 0.0209(2) Uani d . 1
C C15 0.12653(16) 0.59159(11) 0.46157(8) 0.0277(3) Uani d . 1
H H15 0.1461 0.6731 0.4591 0.033 Uiso calc R 1
C C16 0.00656(16) 0.54970(13) 0.50190(9) 0.0298(3) Uani d . 1
H H16 -0.0572 0.6029 0.5280 0.036 Uiso calc R 1
C C17 -0.02175(15) 0.42989(13) 0.50458(8) 0.0266(3) Uani d . 1
C C18 0.07504(15) 0.35852(12) 0.46432(8) 0.0266(3) Uani d . 1
H H18 0.0566 0.2767 0.4645 0.032 Uiso calc R 1
C C19 -0.15027(18) 0.38047(15) 0.54902(10) 0.0384(3) Uani d . 1
H H19A -0.2382 0.3969 0.5179 0.046 Uiso calc R 1
H H19B -0.1575 0.4167 0.6030 0.046 Uiso calc R 1
H H19C -0.1387 0.2957 0.5551 0.046 Uiso calc R 1
H H2N 0.392(2) 0.4795(17) 0.3666(11) 0.035(5) Uiso d . 1

loop_
_atom_site_aniso_label
_atom_site_aniso_U_11
_atom_site_aniso_U_22
_atom_site_aniso_U_33
_atom_site_aniso_U_12
_atom_site_aniso_U_13
_atom_site_aniso_U_23
O1 0.0255(5) 0.0232(4) 0.0339(5) -0.0055(4) -0.0032(4) 0.0045(4)
O2 0.0290(5) 0.0252(5) 0.0416(5) -0.0040(4) 0.0040(5) 0.0087(4)
O3 0.0281(5) 0.0174(4) 0.0447(6) 0.0010(4) 0.0048(4) -0.0011(4)
N1 0.0246(5) 0.0217(5) 0.0347(6) -0.0080(5) 0.0019(5) 0.0038(5)
N2 0.0223(5) 0.0156(5) 0.0295(5) 0.0006(4) 0.0045(4) -0.0012(4)
N3 0.0225(5) 0.0181(5) 0.0321(5) -0.0002(4) 0.0021(5) -0.0001(4)
C1 0.0298(7) 0.0297(7) 0.0296(6) 0.0050(6) -0.0030(6) -0.0052(6)
C2 0.0322(7) 0.0285(7) 0.0460(8) 0.0029(6) -0.0127(7) -0.0097(6)
C3 0.0265(7) 0.0271(7) 0.0570(9) -0.0038(6) -0.0090(7) 0.0026(7)
C4 0.0284(7) 0.0367(7) 0.0377(7) -0.0051(7) -0.0013(6) 0.0067(6)
C5 0.0266(6) 0.0312(7) 0.0282(6) -0.0045(6) -0.0037(5) 0.0014(6)
C6 0.0217(6) 0.0247(6) 0.0274(6) 0.0021(5) -0.0013(5) 0.0002(5)
C7 0.0274(7) 0.0278(6) 0.0273(6) -0.0023(5) -0.0022(5) 0.0034(5)
C8 0.0220(6) 0.0221(6) 0.0301(6) -0.0022(5) 0.0059(5) -0.0005(5)
C9 0.0251(7) 0.0282(7) 0.0495(8) -0.0112(6) -0.0016(6) 0.0040(6)
C10 0.0244(7) 0.0422(9) 0.0624(11) -0.0087(7) -0.0047(7) 0.0091(8)
C11 0.0232(7) 0.0337(7) 0.0438(8) -0.0040(6) -0.0051(6) 0.0047(6)
C12 0.0219(6) 0.0196(6) 0.0311(6) -0.0016(5) 0.0016(5) 0.0017(5)
C13 0.0213(6) 0.0191(6) 0.0261(6) -0.0018(5) -0.0011(5) 0.0004(5)
C14 0.0212(6) 0.0200(6) 0.0216(5) 0.0001(5) 0.0004(5) -0.0004(5)
C15 0.0310(7) 0.0191(6) 0.0330(6) -0.0003(5) 0.0070(6) -0.0036(5)
C16 0.0290(7) 0.0263(7) 0.0341(7) 0.0017(6) 0.0083(6) -0.0053(6)
C17 0.0224(6) 0.0290(6) 0.0283(6) -0.0028(5) 0.0021(5) 0.0015(5)
C18 0.0246(6) 0.0205(6) 0.0348(7) -0.0022(5) 0.0007(5) 0.0013(5)
C19 0.0295(7) 0.0384(7) 0.0472(8) -0.0055(7) 0.0127(7) 0.0002(7)

loop_
_atom_type_symbol
_atom_type_description
_atom_type_scat_dispersion_real
_atom_type_scat_dispersion_imag
_atom_type_scat_source
C C 0.0033 0.0000 'International Tables Vol C Tables 4.2.6.8 and 6.1.1.4'
H H 0.0000 0.0000 'International Tables Vol C Tables 4.2.6.8 and 6.1.1.4'
N N 0.0061 0.0000 'International Tables Vol C Tables 4.2.6.8 and 6.1.1.4'
O O 0.0106 0.0000 'International Tables Vol C Tables 4.2.6.8 and 6.1.1.4'

loop_
_geom_angle_atom_site_label_1
_geom_angle_atom_site_label_2
_geom_angle_atom_site_label_3
_geom_angle
C8 O1 C7 116.26(10)
C8 N1 C12 123.67(11)
C8 N1 C9 122.81(11)
C12 N1 C9 113.16(11)
C13 N2 C14 127.51(11)
C13 N2 H2N 120.0(12)
C14 N2 H2N 112.2(12)
C14 N3 C18 117.35(12)
C2 C1 C6 120.23(13)
C2 C1 H1 119.9
C6 C1 H1 119.9
C3 C2 C1 120.58(13)
C3 C2 H2 119.7
C1 C2 H2 119.7
C2 C3 C4 119.39(14)
C2 C3 H3 120.3
C4 C3 H3 120.3
C5 C4 C3 120.16(14)
C5 C4 H4 119.9
C3 C4 H4 119.9
C4 C5 C6 120.63(13)
C4 C5 H5 119.7
C6 C5 H5 119.7
C5 C6 C1 119.00(13)
C5 C6 C7 120.35(12)
C1 C6 C7 120.63(13)
O1 C7 C6 107.49(11)
O1 C7 H7A 110.2
C6 C7 H7A 110.2
O1 C7 H7B 110.2
C6 C7 H7B 110.2
H7A C7 H7B 108.5
O2 C8 N1 125.97(13)
O2 C8 O1 123.22(13)
N1 C8 O1 110.81(11)
N1 C9 C10 102.43(11)
N1 C9 H9A 111.3
C10 C9 H9A 111.3
N1 C9 H9B 111.3
C10 C9 H9B 111.3
H9A C9 H9B 109.2
C9 C10 C11 104.26(12)
C9 C10 H10A 110.9
C11 C10 H10A 110.9
C9 C10 H10B 110.9
C11 C10 H10B 110.9
H10A C10 H10B 108.9
C10 C11 C12 104.65(12)
C10 C11 H11A 110.8
C12 C11 H11A 110.8
C10 C11 H11B 110.8
C12 C11 H11B 110.8
H11A C11 H11B 108.9
N1 C12 C13 110.89(11)
N1 C12 C11 103.56(11)
C13 C12 C11 110.05(11)
N1 C12 H12 110.7
C13 C12 H12 110.7
C11 C12 H12 110.7
O3 C13 N2 124.96(12)
O3 C13 C12 121.68(12)
N2 C13 C12 113.31(11)
N3 C14 C15 122.84(12)
N3 C14 N2 112.76(11)
C15 C14 N2 124.40(12)
C16 C15 C14 118.11(12)
C16 C15 H15 120.9
C14 C15 H15 120.9
C15 C16 C17 120.48(13)
C15 C16 H16 119.8
C17 C16 H16 119.8
C18 C17 C16 116.24(13)
C18 C17 C19 121.62(13)
C16 C17 C19 122.13(14)
N3 C18 C17 124.95(13)
N3 C18 H18 117.5
C17 C18 H18 117.5
C17 C19 H19A 109.5
C17 C19 H19B 109.5
H19A C19 H19B 109.5
C17 C19 H19C 109.5
H19A C19 H19C 109.5
H19B C19 H19C 109.5

loop_
_geom_bond_atom_site_label_1
_geom_bond_atom_site_label_2
_geom_bond_distance
O1 C8 1.3539(16)
O1 C7 1.4418(17)
O2 C8 1.2239(16)
O3 C13 1.2212(16)
N1 C8 1.3358(18)
N1 C12 1.4604(16)
N1 C9 1.4650(17)
N2 C13 1.3578(16)
N2 C14 1.4040(16)
N2 H2N 0.86(2)
N3 C14 1.3341(17)
N3 C18 1.3397(17)
C1 C2 1.387(2)
C1 C6 1.3921(19)
C1 H1 0.9500
C2 C3 1.384(2)
C2 H2 0.9500
C3 C4 1.388(2)
C3 H3 0.9500
C4 C5 1.387(2)
C4 H4 0.9500
C5 C6 1.3885(19)
C5 H5 0.9500
C6 C7 1.5046(19)
C7 H7A 0.9900
C7 H7B 0.9900
C9 C10 1.517(2)
C9 H9A 0.9900
C9 H9B 0.9900
C10 C11 1.527(2)
C10 H10A 0.9900
C10 H10B 0.9900
C11 C12 1.5410(19)
C11 H11A 0.9900
C11 H11B 0.9900
C12 C13 1.5269(18)
C12 H12 1.0000
C14 C15 1.3940(18)
C15 C16 1.380(2)
C15 H15 0.9500
C16 C17 1.394(2)
C16 H16 0.9500
C17 C18 1.381(2)
C17 C19 1.5071(19)
C18 H18 0.9500
C19 H19A 0.9800
C19 H19B 0.9800
C19 H19C 0.9800

loop_
_geom_hbond_atom_site_label_D
_geom_hbond_atom_site_label_H
_geom_hbond_atom_site_label_A
_geom_hbond_site_symmetry_A
_geom_hbond_distance_DH
_geom_hbond_distance_HA
_geom_hbond_distance_DA
_geom_hbond_angle_DHA
N2 H2N O2 3_645 0.86(2) 2.09(2) 2.9273(15) 162.5(17)
C3 H3 O3 3_545 0.95 2.59 3.3869(18) 142
C12 H12 O2 3_645 1.00 2.58 3.3024(16) 129
C16 H16 O3 4_466 0.95 2.54 3.4664(17) 165

loop_
_geom_torsion_atom_site_label_1
_geom_torsion_atom_site_label_2
_geom_torsion_atom_site_label_3
_geom_torsion_atom_site_label_4
_geom_torsion
C6 C1 C2 C3 -0.1(2)
C1 C2 C3 C4 -0.1(2)
C2 C3 C4 C5 0.6(2)
C3 C4 C5 C6 -0.8(2)
C4 C5 C6 C1 0.6(2)
C4 C5 C6 C7 178.94(13)
C2 C1 C6 C5 -0.1(2)
C2 C1 C6 C7 -178.47(13)
C8 O1 C7 C6 -169.50(11)
C5 C6 C7 O1 52.30(17)
C1 C6 C7 O1 -129.36(13)
C12 N1 C8 O2 173.64(13)
C9 N1 C8 O2 1.1(2)
C12 N1 C8 O1 -7.02(18)
C9 N1 C8 O1 -179.58(12)
C7 O1 C8 O2 -8.20(18)
C7 O1 C8 N1 172.45(11)
C8 N1 C9 C10 -165.10(14)
C12 N1 C9 C10 21.63(17)
N1 C9 C10 C11 -33.02(17)
C9 C10 C11 C12 33.21(17)
C8 N1 C12 C13 -56.36(16)
C9 N1 C12 C13 116.85(13)
C8 N1 C12 C11 -174.36(13)
C9 N1 C12 C11 -1.15(15)
C10 C11 C12 N1 -19.86(15)
C10 C11 C12 C13 -138.44(13)
C14 N2 C13 O3 4.4(2)
C14 N2 C13 C12 -178.01(11)
N1 C12 C13 O3 -31.23(17)
C11 C12 C13 O3 82.75(15)
N1 C12 C13 N2 151.10(11)
C11 C12 C13 N2 -94.92(13)
C18 N3 C14 C15 -1.1(2)
C18 N3 C14 N2 178.62(11)
C13 N2 C14 N3 170.71(13)
C13 N2 C14 C15 -9.6(2)
N3 C14 C15 C16 1.5(2)
N2 C14 C15 C16 -178.17(13)
C14 C15 C16 C17 -0.5(2)
C15 C16 C17 C18 -0.8(2)
C15 C16 C17 C19 179.06(14)
C14 N3 C18 C17 -0.3(2)
C16 C17 C18 N3 1.2(2)
C19 C17 C18 N3 -178.57(14)

loop_
_cod_related_entry_id
_cod_related_entry_database
_cod_related_entry_code
1 ChemSpider 21178724
